data_7132377
loop_
_publ_author_name
'Di Zazzo, Lorena'
'Nardis, Sara'
'Caroleo, Fabrizio'
'Pizzoli, Francesco'
'Fronczek, Frank R.'
'Smith, Kevin M.'
'Berna, Beatrice Berionni'
'Paolesse, Roberto'

_publ_section_title
;
 5- and 10-oxocorroles from &#x3b2;-octaalkylcorroles.
;
_journal_issue 1
_journal_name_full 'Chemical communications (Cambridge, England)'
_journal_page_first 102
_journal_page_last 105
_journal_paper_doi 10.1039/d3cc05204d
_journal_volume 60
_journal_year 2023
_chemical_formula_moiety 'C37 H44 N4 O6 Zn'
_chemical_formula_sum 'C37 H44 N4 O6 Zn'
_chemical_formula_weight 706.13
_space_group_crystal_system triclinic
_space_group_IT_number 2
_space_group_name_Hall '-P 1'
_space_group_name_H-M_alt 'P -1'
_atom_sites_solution_hydrogens mixed
_audit_creation_method SHELXL-2014/7
_audit_update_record
;
2023-10-19 deposited with the CCDC.	2023-11-17 downloaded from the CCDC.
;
_cell_angle_alpha 78.370(2)
_cell_angle_beta 64.275(2)
_cell_angle_gamma 76.951(3)
_cell_formula_units_Z 2
_cell_length_a 11.5986(4)
_cell_length_b 12.6596(5)
_cell_length_c 13.1983(5)
_cell_measurement_reflns_used 9965
_cell_measurement_temperature 100.0(5)
_cell_measurement_theta_max 31.51
_cell_measurement_theta_min 2.25
_cell_volume 1688.91(11)
_computing_cell_refinement 'Bruker SAINT'
_computing_data_collection 'Bruker APEX3'
_computing_data_reduction 'Bruker SAINT'
_computing_structure_refinement 'SHELXL-2014/7 (Sheldrick, 2014)'
_computing_structure_solution 'SHELXS-97 (Sheldrick, 2008)'
_diffrn_ambient_temperature 100.0(5)
_diffrn_measured_fraction_theta_full 1.000
_diffrn_measured_fraction_theta_max 0.984
_diffrn_measurement_device_type 'Bruker Kappa APEX-II DUO'
_diffrn_measurement_method '\f and \w scans'
_diffrn_radiation_monochromator 'TRIUMPH curved graphite'
_diffrn_radiation_source 'fine-focus sealed tube'
_diffrn_radiation_type MoK\a
_diffrn_radiation_wavelength 0.71073
_diffrn_reflns_av_R_equivalents 0.0357
_diffrn_reflns_av_unetI/netI 0.0456
_diffrn_reflns_Laue_measured_fraction_full 1.000
_diffrn_reflns_Laue_measured_fraction_max 0.984
_diffrn_reflns_limit_h_max 17
_diffrn_reflns_limit_h_min -15
_diffrn_reflns_limit_k_max 18
_diffrn_reflns_limit_k_min -18
_diffrn_reflns_limit_l_max 19
_diffrn_reflns_limit_l_min -19
_diffrn_reflns_number 45774
_diffrn_reflns_point_group_measured_fraction_full 1.000
_diffrn_reflns_point_group_measured_fraction_max 0.984
_diffrn_reflns_theta_full 25.000
_diffrn_reflns_theta_max 31.575
_diffrn_reflns_theta_min 1.663
_exptl_absorpt_coefficient_mu 0.780
_exptl_absorpt_correction_T_max 0.947
_exptl_absorpt_correction_T_min 0.836
_exptl_absorpt_correction_type multi-scan
_exptl_absorpt_process_details 'SADABS (Sheldrick, 2004)'
_exptl_crystal_colour brown
_exptl_crystal_density_diffrn 1.389
_exptl_crystal_description parallelepiped
_exptl_crystal_F_000 744
_exptl_crystal_size_max 0.280
_exptl_crystal_size_mid 0.150
_exptl_crystal_size_min 0.070
_refine_diff_density_max 0.774
_refine_diff_density_min -0.667
_refine_diff_density_rms 0.073
_refine_ls_extinction_method none
_refine_ls_goodness_of_fit_ref 1.030
_refine_ls_hydrogen_treatment mixed
_refine_ls_matrix_type full
_refine_ls_number_parameters 447
_refine_ls_number_reflns 11128
_refine_ls_number_restraints 2
_refine_ls_restrained_S_all 1.031
_refine_ls_R_factor_all 0.0572
_refine_ls_R_factor_gt 0.0361
_refine_ls_shift/su_max 0.002
_refine_ls_shift/su_mean 0.000
_refine_ls_structure_factor_coef Fsqd
_refine_ls_weighting_details 'w=1/[\s^2^(Fo^2^)+(0.0444P)^2^+0.4433P] where P=(Fo^2^+2Fc^2^)/3'
_refine_ls_weighting_scheme calc
_refine_ls_wR_factor_gt 0.0830
_refine_ls_wR_factor_ref 0.0902
_reflns_Friedel_coverage 0.000
_reflns_number_gt 8680
_reflns_number_total 11128
_reflns_threshold_expression 'I > 2\s(I)'
_cod_data_source_file d3cc05204d2.cif
_cod_data_source_block Compound3
_cod_depositor_comments 'Adding full bibliography for 7132377--7132378.cif.'
_cod_original_cell_volume 1688.92(12)
_cod_database_code 7132377
_shelx_shelxl_version_number 2014/7
_shelx_space_group_comment
;
The symmetry employed for this shelxl refinement is uniquely defined
by the following loop, which should always be used as a source of
symmetry information in preference to the above space-group names.
They are only intended as comments.
;
_shelx_estimated_absorpt_t_min 0.811
_shelx_estimated_absorpt_t_max 0.947

loop_
_space_group_symop_operation_xyz
'x, y, z'
'-x, -y, -z'

loop_
_atom_site_label
_atom_site_type_symbol
_atom_site_fract_x
_atom_site_fract_y
_atom_site_fract_z
_atom_site_U_iso_or_equiv
_atom_site_adp_type
_atom_site_occupancy
_atom_site_site_symmetry_order
_atom_site_calc_flag
_atom_site_refinement_flags_posn
_atom_site_refinement_flags_adp
_atom_site_refinement_flags_occupancy
_atom_site_disorder_assembly
_atom_site_disorder_group
Zn1 Zn 0.14181(2) 0.61769(2) 0.64018(2) 0.01070(5) Uani 1 1 d . . . . .
O1 O 0.51968(10) 0.54502(9) 0.33747(9) 0.0169(2) Uani 1 1 d . . . . .
O2 O 0.22409(11) 0.55324(9) 0.75369(9) 0.0167(2) Uani 1 1 d D . . . .
H1W H 0.234(2) 0.6034(14) 0.7817(16) 0.025 Uiso 1 1 d D U . . .
H2W H 0.2962(15) 0.5147(15) 0.7282(16) 0.025 Uiso 1 1 d D U . . .
O3 O 0.83526(11) 0.68950(12) 0.14656(10) 0.0307(3) Uani 1 1 d . . . . .
O4 O 0.89260(12) 0.80459(10) 0.21775(12) 0.0316(3) Uani 1 1 d . . . . .
O5 O 0.66194(11) 0.11728(9) 0.23291(10) 0.0229(2) Uani 1 1 d . . . . .
O6 O 0.73810(11) 0.27559(9) 0.17271(9) 0.0190(2) Uani 1 1 d . . . . .
N1 N 0.02150(12) 0.74941(9) 0.71361(10) 0.0129(2) Uani 1 1 d . . . . .
N2 N 0.25810(11) 0.71826(10) 0.52432(10) 0.0120(2) Uani 1 1 d . . . . .
N3 N 0.19705(11) 0.50823(9) 0.53253(10) 0.0114(2) Uani 1 1 d . . . . .
N4 N -0.03358(12) 0.57072(10) 0.71518(10) 0.0132(2) Uani 1 1 d . . . . .
C1 C -0.09866(14) 0.73869(11) 0.78788(11) 0.0123(3) Uani 1 1 d . . . . .
C2 C -0.16510(14) 0.84246(12) 0.83211(12) 0.0136(3) Uani 1 1 d . . . . .
C3 C -0.07832(14) 0.91546(11) 0.77531(12) 0.0133(3) Uani 1 1 d . . . . .
C4 C 0.03975(14) 0.85559(11) 0.69870(12) 0.0125(3) Uani 1 1 d . . . . .
C5 C 0.15177(14) 0.88920(11) 0.61338(12) 0.0135(3) Uani 1 1 d . . . . .
H5 H 0.1607 0.9630 0.6089 0.016 Uiso 1 1 calc R U . . .
C6 C 0.25513(13) 0.82601(11) 0.53157(12) 0.0118(3) Uani 1 1 d . . . . .
C7 C 0.36875(14) 0.86281(11) 0.44304(12) 0.0134(3) Uani 1 1 d . . . . .
C8 C 0.44131(14) 0.77540(11) 0.38207(12) 0.0126(3) Uani 1 1 d . . . . .
C9 C 0.36919(14) 0.68611(11) 0.43600(11) 0.0121(3) Uani 1 1 d . . . . .
C10 C 0.40625(14) 0.57304(11) 0.40423(11) 0.0123(3) Uani 1 1 d . . . . .
C11 C 0.31441(13) 0.49341(11) 0.44430(11) 0.0115(3) Uani 1 1 d . . . . .
C12 C 0.32993(14) 0.39551(11) 0.39784(11) 0.0122(3) Uani 1 1 d . . . . .
C13 C 0.21600(14) 0.35158(11) 0.46182(11) 0.0122(3) Uani 1 1 d . . . . .
C14 C 0.13449(14) 0.42269(11) 0.54575(12) 0.0118(3) Uani 1 1 d . . . . .
C15 C 0.00810(14) 0.41029(11) 0.62864(11) 0.0117(3) Uani 1 1 d . . . . .
H15 H -0.0244 0.3479 0.6284 0.014 Uiso 1 1 calc R U . . .
C16 C -0.07367(13) 0.47893(11) 0.71014(11) 0.0119(3) Uani 1 1 d . . . . .
C17 C -0.20558(13) 0.47893(11) 0.79218(12) 0.0121(3) Uani 1 1 d . . . . .
C18 C -0.24199(13) 0.57311(11) 0.84412(11) 0.0117(3) Uani 1 1 d . . . . .
C19 C -0.13053(13) 0.62974(11) 0.79128(11) 0.0118(3) Uani 1 1 d . . . . .
C20 C -0.29978(15) 0.86746(13) 0.92169(13) 0.0184(3) Uani 1 1 d . . . . .
H20A H -0.3007 0.9228 0.9655 0.022 Uiso 1 1 calc R U . . .
H20B H -0.3223 0.8003 0.9745 0.022 Uiso 1 1 calc R U . . .
C21 C -0.40326(16) 0.90985(14) 0.87438(15) 0.0257(4) Uani 1 1 d . . . . .
H21A H -0.3858 0.9796 0.8269 0.039 Uiso 1 1 calc R U . . .
H21B H -0.4888 0.9205 0.9371 0.039 Uiso 1 1 calc R U . . .
H21C H -0.4014 0.8567 0.8288 0.039 Uiso 1 1 calc R U . . .
C22 C -0.10092(15) 1.03571(12) 0.78168(13) 0.0181(3) Uani 1 1 d . . . . .
H22A H -0.0233 1.0560 0.7816 0.022 Uiso 1 1 calc R U . . .
H22B H -0.1749 1.0530 0.8538 0.022 Uiso 1 1 calc R U . . .
C23 C -0.12936(18) 1.10349(13) 0.68272(15) 0.0257(4) Uani 1 1 d . . . . .
H23A H -0.0573 1.0854 0.6111 0.038 Uiso 1 1 calc R U . . .
H23B H -0.1397 1.1813 0.6885 0.038 Uiso 1 1 calc R U . . .
H23C H -0.2093 1.0871 0.6853 0.038 Uiso 1 1 calc R U . . .
C24 C 0.40022(16) 0.97587(12) 0.42098(13) 0.0196(3) Uani 1 1 d . . . . .
H24A H 0.4897 0.9770 0.3650 0.029 Uiso 1 1 calc R U . . .
H24B H 0.3905 0.9980 0.4916 0.029 Uiso 1 1 calc R U . . .
H24C H 0.3411 1.0266 0.3919 0.029 Uiso 1 1 calc R U . . .
C25 C 0.56948(14) 0.77715(12) 0.28164(12) 0.0146(3) Uani 1 1 d . . . . .
H25A H 0.5714 0.8505 0.2377 0.018 Uiso 1 1 calc R U . . .
H25B H 0.5801 0.7236 0.2318 0.018 Uiso 1 1 calc R U . . .
C26 C 0.68198(15) 0.74918(13) 0.31973(13) 0.0179(3) Uani 1 1 d . . . . .
H26A H 0.6680 0.8010 0.3725 0.022 Uiso 1 1 calc R U . . .
H26B H 0.6803 0.6750 0.3619 0.022 Uiso 1 1 calc R U . . .
C27 C 0.81416(15) 0.75302(12) 0.22418(13) 0.0178(3) Uani 1 1 d . . . . .
C28 C 0.96293(17) 0.6789(2) 0.05502(16) 0.0391(5) Uani 1 1 d . . . . .
H28A H 0.9831 0.7515 0.0171 0.059 Uiso 1 1 calc R U . . .
H28B H 0.9649 0.6355 0.0004 0.059 Uiso 1 1 calc R U . . .
H28C H 1.0272 0.6424 0.0855 0.059 Uiso 1 1 calc R U . . .
C29 C 0.44404(14) 0.34776(12) 0.30019(11) 0.0132(3) Uani 1 1 d . . . . .
H29A H 0.4896 0.4072 0.2473 0.016 Uiso 1 1 calc R U . . .
H29B H 0.4132 0.3116 0.2588 0.016 Uiso 1 1 calc R U . . .
C30 C 0.53931(14) 0.26423(12) 0.33995(12) 0.0154(3) Uani 1 1 d . . . . .
H30A H 0.5665 0.2991 0.3850 0.019 Uiso 1 1 calc R U . . .
H30B H 0.4954 0.2025 0.3893 0.019 Uiso 1 1 calc R U . . .
C31 C 0.65680(14) 0.22178(12) 0.24094(12) 0.0144(3) Uani 1 1 d . . . . .
C32 C 0.77323(19) 0.07206(14) 0.13859(15) 0.0309(4) Uani 1 1 d . . . . .
H32A H 0.7711 0.1113 0.0672 0.046 Uiso 1 1 calc R U . . .
H32B H 0.7709 -0.0054 0.1415 0.046 Uiso 1 1 calc R U . . .
H32C H 0.8530 0.0797 0.1432 0.046 Uiso 1 1 calc R U . . .
C33 C 0.18184(15) 0.24917(12) 0.44902(13) 0.0168(3) Uani 1 1 d . . . . .
H33A H 0.2435 0.2238 0.3763 0.025 Uiso 1 1 calc R U . . .
H33B H 0.0941 0.2640 0.4515 0.025 Uiso 1 1 calc R U . . .
H33C H 0.1856 0.1927 0.5109 0.025 Uiso 1 1 calc R U . . .
C34 C -0.28656(14) 0.39288(12) 0.81371(12) 0.0146(3) Uani 1 1 d . . . . .
H34A H -0.2610 0.3630 0.7419 0.017 Uiso 1 1 calc R U . . .
H34B H -0.3786 0.4272 0.8386 0.017 Uiso 1 1 calc R U . . .
C35 C -0.27347(17) 0.29888(13) 0.90315(13) 0.0205(3) Uani 1 1 d . . . . .
H35A H -0.1833 0.2623 0.8776 0.031 Uiso 1 1 calc R U . . .
H35B H -0.3298 0.2465 0.9144 0.031 Uiso 1 1 calc R U . . .
H35C H -0.2990 0.3276 0.9747 0.031 Uiso 1 1 calc R U . . .
C36 C -0.36592(14) 0.60352(12) 0.94275(12) 0.0142(3) Uani 1 1 d . . . . .
H36A H -0.4330 0.5642 0.9472 0.017 Uiso 1 1 calc R U . . .
H36B H -0.3964 0.6829 0.9320 0.017 Uiso 1 1 calc R U . . .
C37 C -0.34616(16) 0.57448(14) 1.05309(12) 0.0208(3) Uani 1 1 d . . . . .
H37A H -0.3222 0.4952 1.0664 0.031 Uiso 1 1 calc R U . . .
H37B H -0.4267 0.5988 1.1162 0.031 Uiso 1 1 calc R U . . .
H37C H -0.2769 0.6108 1.0472 0.031 Uiso 1 1 calc R U . . .

loop_
_atom_site_aniso_label
_atom_site_aniso_U_11
_atom_site_aniso_U_22
_atom_site_aniso_U_33
_atom_site_aniso_U_23
_atom_site_aniso_U_13
_atom_site_aniso_U_12
Zn1 0.00703(8) 0.01054(8) 0.01163(8) -0.00354(6) -0.00053(6) -0.00064(6)
O1 0.0101(5) 0.0189(5) 0.0166(5) -0.0048(4) -0.0006(4) 0.0001(4)
O2 0.0145(5) 0.0166(5) 0.0185(5) -0.0041(4) -0.0071(4) 0.0009(4)
O3 0.0117(6) 0.0527(8) 0.0268(6) -0.0178(6) 0.0001(5) -0.0083(5)
O4 0.0177(6) 0.0295(7) 0.0443(8) -0.0085(6) -0.0046(6) -0.0102(5)
O5 0.0219(6) 0.0158(5) 0.0228(6) -0.0066(4) -0.0011(5) -0.0002(5)
O6 0.0157(5) 0.0210(5) 0.0163(5) -0.0055(4) -0.0013(4) -0.0028(4)
N1 0.0093(6) 0.0112(5) 0.0149(6) -0.0037(4) -0.0012(4) -0.0013(4)
N2 0.0087(5) 0.0123(5) 0.0125(5) -0.0022(4) -0.0019(4) -0.0008(4)
N3 0.0080(5) 0.0123(5) 0.0117(5) -0.0028(4) -0.0015(4) -0.0011(4)
N4 0.0095(6) 0.0115(5) 0.0156(6) -0.0052(4) -0.0014(4) -0.0007(4)
C1 0.0104(6) 0.0126(6) 0.0119(6) -0.0027(5) -0.0026(5) -0.0014(5)
C2 0.0109(6) 0.0149(6) 0.0141(6) -0.0054(5) -0.0040(5) 0.0006(5)
C3 0.0118(7) 0.0130(6) 0.0151(6) -0.0057(5) -0.0051(5) 0.0010(5)
C4 0.0109(6) 0.0116(6) 0.0140(6) -0.0042(5) -0.0038(5) -0.0002(5)
C5 0.0134(7) 0.0105(6) 0.0173(7) -0.0029(5) -0.0066(5) -0.0013(5)
C6 0.0089(6) 0.0118(6) 0.0141(6) -0.0013(5) -0.0044(5) -0.0011(5)
C7 0.0115(7) 0.0136(6) 0.0144(6) 0.0001(5) -0.0052(5) -0.0023(5)
C8 0.0093(6) 0.0139(6) 0.0129(6) 0.0004(5) -0.0038(5) -0.0020(5)
C9 0.0099(6) 0.0135(6) 0.0116(6) -0.0022(5) -0.0033(5) -0.0012(5)
C10 0.0099(6) 0.0153(6) 0.0100(6) -0.0021(5) -0.0035(5) 0.0006(5)
C11 0.0091(6) 0.0125(6) 0.0108(6) -0.0031(5) -0.0026(5) 0.0009(5)
C12 0.0113(6) 0.0129(6) 0.0105(6) -0.0031(5) -0.0039(5) 0.0023(5)
C13 0.0127(6) 0.0116(6) 0.0119(6) -0.0033(5) -0.0052(5) 0.0008(5)
C14 0.0106(6) 0.0108(6) 0.0128(6) -0.0031(5) -0.0040(5) 0.0005(5)
C15 0.0111(6) 0.0100(6) 0.0143(6) -0.0027(5) -0.0054(5) -0.0008(5)
C16 0.0101(6) 0.0114(6) 0.0124(6) -0.0017(5) -0.0030(5) -0.0014(5)
C17 0.0093(6) 0.0130(6) 0.0125(6) -0.0003(5) -0.0037(5) -0.0015(5)
C18 0.0088(6) 0.0141(6) 0.0105(6) -0.0011(5) -0.0028(5) -0.0011(5)
C19 0.0086(6) 0.0136(6) 0.0118(6) -0.0037(5) -0.0030(5) 0.0003(5)
C20 0.0134(7) 0.0188(7) 0.0189(7) -0.0095(6) -0.0001(6) -0.0016(6)
C21 0.0134(8) 0.0251(8) 0.0323(9) -0.0070(7) -0.0044(7) 0.0024(6)
C22 0.0157(7) 0.0138(7) 0.0231(7) -0.0073(6) -0.0052(6) -0.0002(6)
C23 0.0266(9) 0.0143(7) 0.0322(9) -0.0024(7) -0.0103(7) 0.0002(6)
C24 0.0181(8) 0.0146(7) 0.0215(7) -0.0006(6) -0.0031(6) -0.0054(6)
C25 0.0110(7) 0.0171(7) 0.0129(6) 0.0009(5) -0.0029(5) -0.0034(5)
C26 0.0124(7) 0.0228(7) 0.0168(7) -0.0022(6) -0.0042(6) -0.0030(6)
C27 0.0124(7) 0.0179(7) 0.0216(7) 0.0007(6) -0.0071(6) -0.0017(6)
C28 0.0122(8) 0.0744(15) 0.0261(9) -0.0182(10) 0.0001(7) -0.0038(9)
C29 0.0118(7) 0.0147(6) 0.0110(6) -0.0045(5) -0.0034(5) 0.0018(5)
C30 0.0120(7) 0.0166(7) 0.0132(6) -0.0024(5) -0.0029(5) 0.0024(5)
C31 0.0123(7) 0.0152(7) 0.0147(6) -0.0036(5) -0.0060(5) 0.0020(5)
C32 0.0338(10) 0.0204(8) 0.0266(9) -0.0115(7) -0.0022(7) 0.0050(7)
C33 0.0180(7) 0.0136(6) 0.0179(7) -0.0061(5) -0.0058(6) -0.0003(6)
C34 0.0091(6) 0.0154(7) 0.0179(7) -0.0026(5) -0.0040(5) -0.0018(5)
C35 0.0241(8) 0.0160(7) 0.0208(7) 0.0006(6) -0.0079(6) -0.0069(6)
C36 0.0090(6) 0.0189(7) 0.0122(6) -0.0041(5) -0.0003(5) -0.0033(5)
C37 0.0172(8) 0.0317(9) 0.0123(7) -0.0033(6) -0.0027(6) -0.0077(7)

loop_
_atom_type_symbol
_atom_type_description
_atom_type_scat_dispersion_real
_atom_type_scat_dispersion_imag
_atom_type_scat_source
C C 0.0033 0.0016 'International Tables Vol C Tables 4.2.6.8 and 6.1.1.4'
H H 0.0000 0.0000 'International Tables Vol C Tables 4.2.6.8 and 6.1.1.4'
N N 0.0061 0.0033 'International Tables Vol C Tables 4.2.6.8 and 6.1.1.4'
O O 0.0106 0.0060 'International Tables Vol C Tables 4.2.6.8 and 6.1.1.4'
Zn Zn 0.2839 1.4301 'International Tables Vol C Tables 4.2.6.8 and 6.1.1.4'

loop_
_geom_angle_atom_site_label_1
_geom_angle_atom_site_label_2
_geom_angle_atom_site_label_3
_geom_angle
_geom_angle_site_symmetry_1
_geom_angle_site_symmetry_3
_geom_angle_publ_flag
N3 Zn1 N2 92.30(5) . . ?
N3 Zn1 N4 88.74(5) . . ?
N2 Zn1 N4 148.45(5) . . ?
N3 Zn1 N1 151.12(5) . . ?
N2 Zn1 N1 88.67(5) . . ?
N4 Zn1 N1 75.91(5) . . ?
N3 Zn1 O2 106.51(5) . . ?
N2 Zn1 O2 106.11(5) . . ?
N4 Zn1 O2 103.78(5) . . ?
N1 Zn1 O2 100.90(5) . . ?
Zn1 O2 H1W 110.8(13) . . ?
Zn1 O2 H2W 115.9(14) . . ?
H1W O2 H2W 106.1(19) . . ?
C27 O3 C28 116.74(14) . . ?
C31 O5 C32 115.26(12) . . ?
C1 N1 C4 109.90(12) . . ?
C1 N1 Zn1 119.13(9) . . ?
C4 N1 Zn1 130.95(10) . . ?
C9 N2 C6 107.73(11) . . ?
C9 N2 Zn1 124.68(9) . . ?
C6 N2 Zn1 126.42(9) . . ?
C11 N3 C14 107.83(11) . . ?
C11 N3 Zn1 125.06(9) . . ?
C14 N3 Zn1 126.14(9) . . ?
C19 N4 C16 109.58(12) . . ?
C19 N4 Zn1 119.18(10) . . ?
C16 N4 Zn1 130.98(10) . . ?
N1 C1 C2 109.32(12) . . ?
N1 C1 C19 111.67(12) . . ?
C2 C1 C19 138.49(13) . . ?
C3 C2 C1 105.97(12) . . ?
C3 C2 C20 125.98(13) . . ?
C1 C2 C20 128.05(13) . . ?
C2 C3 C4 107.01(12) . . ?
C2 C3 C22 128.08(13) . . ?
C4 C3 C22 124.74(13) . . ?
N1 C4 C5 119.89(12) . . ?
N1 C4 C3 107.68(12) . . ?
C5 C4 C3 132.08(13) . . ?
C4 C5 C6 127.62(13) . . ?
C4 C5 H5 116.2 . . ?
C6 C5 H5 116.2 . . ?
N2 C6 C5 124.27(12) . . ?
N2 C6 C7 108.99(12) . . ?
C5 C6 C7 126.72(13) . . ?
C8 C7 C6 107.32(12) . . ?
C8 C7 C24 127.36(13) . . ?
C6 C7 C24 125.31(13) . . ?
C7 C8 C9 105.82(12) . . ?
C7 C8 C25 125.55(13) . . ?
C9 C8 C25 128.62(13) . . ?
N2 C9 C8 110.14(12) . . ?
N2 C9 C10 122.63(12) . . ?
C8 C9 C10 127.22(13) . . ?
O1 C10 C11 118.22(12) . . ?
O1 C10 C9 117.84(13) . . ?
C11 C10 C9 123.90(12) . . ?
N3 C11 C12 109.96(12) . . ?
N3 C11 C10 122.15(12) . . ?
C12 C11 C10 127.85(12) . . ?
C13 C12 C11 106.17(12) . . ?
C13 C12 C29 125.74(13) . . ?
C11 C12 C29 128.09(13) . . ?
C12 C13 C14 106.98(12) . . ?
C12 C13 C33 128.10(13) . . ?
C14 C13 C33 124.91(13) . . ?
N3 C14 C15 124.56(12) . . ?
N3 C14 C13 109.06(12) . . ?
C15 C14 C13 126.37(13) . . ?
C16 C15 C14 127.48(13) . . ?
C16 C15 H15 116.3 . . ?
C14 C15 H15 116.3 . . ?
N4 C16 C15 119.49(13) . . ?
N4 C16 C17 108.11(12) . . ?
C15 C16 C17 132.23(13) . . ?
C18 C17 C16 106.98(12) . . ?
C18 C17 C34 127.61(13) . . ?
C16 C17 C34 125.40(12) . . ?
C17 C18 C19 106.00(12) . . ?
C17 C18 C36 126.55(13) . . ?
C19 C18 C36 127.16(12) . . ?
N4 C19 C18 109.29(12) . . ?
N4 C19 C1 111.75(12) . . ?
C18 C19 C1 138.47(12) . . ?
C2 C20 C21 113.74(13) . . ?
C2 C20 H20A 108.8 . . ?
C21 C20 H20A 108.8 . . ?
C2 C20 H20B 108.8 . . ?
C21 C20 H20B 108.8 . . ?
H20A C20 H20B 107.7 . . ?
C20 C21 H21A 109.5 . . ?
C20 C21 H21B 109.5 . . ?
H21A C21 H21B 109.5 . . ?
C20 C21 H21C 109.5 . . ?
H21A C21 H21C 109.5 . . ?
H21B C21 H21C 109.5 . . ?
C3 C22 C23 112.26(13) . . ?
C3 C22 H22A 109.2 . . ?
C23 C22 H22A 109.2 . . ?
C3 C22 H22B 109.2 . . ?
C23 C22 H22B 109.2 . . ?
H22A C22 H22B 107.9 . . ?
C22 C23 H23A 109.5 . . ?
C22 C23 H23B 109.5 . . ?
H23A C23 H23B 109.5 . . ?
C22 C23 H23C 109.5 . . ?
H23A C23 H23C 109.5 . . ?
H23B C23 H23C 109.5 . . ?
C7 C24 H24A 109.5 . . ?
C7 C24 H24B 109.5 . . ?
H24A C24 H24B 109.5 . . ?
C7 C24 H24C 109.5 . . ?
H24A C24 H24C 109.5 . . ?
H24B C24 H24C 109.5 . . ?
C8 C25 C26 110.85(12) . . ?
C8 C25 H25A 109.5 . . ?
C26 C25 H25A 109.5 . . ?
C8 C25 H25B 109.5 . . ?
C26 C25 H25B 109.5 . . ?
H25A C25 H25B 108.1 . . ?
C27 C26 C25 114.33(12) . . ?
C27 C26 H26A 108.7 . . ?
C25 C26 H26A 108.7 . . ?
C27 C26 H26B 108.7 . . ?
C25 C26 H26B 108.7 . . ?
H26A C26 H26B 107.6 . . ?
O4 C27 O3 123.29(15) . . ?
O4 C27 C26 125.40(15) . . ?
O3 C27 C26 111.30(13) . . ?
O3 C28 H28A 109.5 . . ?
O3 C28 H28B 109.5 . . ?
H28A C28 H28B 109.5 . . ?
O3 C28 H28C 109.5 . . ?
H28A C28 H28C 109.5 . . ?
H28B C28 H28C 109.5 . . ?
C12 C29 C30 111.68(11) . . ?
C12 C29 H29A 109.3 . . ?
C30 C29 H29A 109.3 . . ?
C12 C29 H29B 109.3 . . ?
C30 C29 H29B 109.3 . . ?
H29A C29 H29B 107.9 . . ?
C31 C30 C29 111.15(12) . . ?
C31 C30 H30A 109.4 . . ?
C29 C30 H30A 109.4 . . ?
C31 C30 H30B 109.4 . . ?
C29 C30 H30B 109.4 . . ?
H30A C30 H30B 108.0 . . ?
O6 C31 O5 122.25(13) . . ?
O6 C31 C30 124.85(13) . . ?
O5 C31 C30 112.88(13) . . ?
O5 C32 H32A 109.5 . . ?
O5 C32 H32B 109.5 . . ?
H32A C32 H32B 109.5 . . ?
O5 C32 H32C 109.5 . . ?
H32A C32 H32C 109.5 . . ?
H32B C32 H32C 109.5 . . ?
C13 C33 H33A 109.5 . . ?
C13 C33 H33B 109.5 . . ?
H33A C33 H33B 109.5 . . ?
C13 C33 H33C 109.5 . . ?
H33A C33 H33C 109.5 . . ?
H33B C33 H33C 109.5 . . ?
C17 C34 C35 113.45(12) . . ?
C17 C34 H34A 108.9 . . ?
C35 C34 H34A 108.9 . . ?
C17 C34 H34B 108.9 . . ?
C35 C34 H34B 108.9 . . ?
H34A C34 H34B 107.7 . . ?
C34 C35 H35A 109.5 . . ?
C34 C35 H35B 109.5 . . ?
H35A C35 H35B 109.5 . . ?
C34 C35 H35C 109.5 . . ?
H35A C35 H35C 109.5 . . ?
H35B C35 H35C 109.5 . . ?
C18 C36 C37 110.49(12) . . ?
C18 C36 H36A 109.6 . . ?
C37 C36 H36A 109.6 . . ?
C18 C36 H36B 109.6 . . ?
C37 C36 H36B 109.6 . . ?
H36A C36 H36B 108.1 . . ?
C36 C37 H37A 109.5 . . ?
C36 C37 H37B 109.5 . . ?
H37A C37 H37B 109.5 . . ?
C36 C37 H37C 109.5 . . ?
H37A C37 H37C 109.5 . . ?
H37B C37 H37C 109.5 . . ?

loop_
_geom_bond_atom_site_label_1
_geom_bond_atom_site_label_2
_geom_bond_distance
_geom_bond_site_symmetry_2
_geom_bond_publ_flag
Zn1 N3 1.9879(11) . ?
Zn1 N2 1.9947(12) . ?
Zn1 N4 2.0081(12) . ?
Zn1 N1 2.0233(12) . ?
Zn1 O2 2.0536(11) . ?
O1 C10 1.2419(17) . ?
O2 H1W 0.846(14) . ?
O2 H2W 0.830(15) . ?
O3 C27 1.3347(19) . ?
O3 C28 1.447(2) . ?
O4 C27 1.2000(19) . ?
O5 C31 1.3343(18) . ?
O5 C32 1.450(2) . ?
O6 C31 1.2124(18) . ?
N1 C1 1.3295(18) . ?
N1 C4 1.3696(18) . ?
N2 C9 1.3547(17) . ?
N2 C6 1.3783(18) . ?
N3 C11 1.3568(17) . ?
N3 C14 1.3779(18) . ?
N4 C19 1.3320(17) . ?
N4 C16 1.3686(17) . ?
C1 C2 1.4567(19) . ?
C1 C19 1.4939(19) . ?
C2 C3 1.384(2) . ?
C2 C20 1.504(2) . ?
C3 C4 1.4528(19) . ?
C3 C22 1.498(2) . ?
C4 C5 1.387(2) . ?
C5 C6 1.4264(19) . ?
C5 H5 0.9500 . ?
C6 C7 1.4284(19) . ?
C7 C8 1.390(2) . ?
C7 C24 1.497(2) . ?
C8 C9 1.4387(19) . ?
C8 C25 1.5033(19) . ?
C9 C10 1.4890(19) . ?
C10 C11 1.487(2) . ?
C11 C12 1.4333(19) . ?
C12 C13 1.394(2) . ?
C12 C29 1.5001(19) . ?
C13 C14 1.4282(19) . ?
C13 C33 1.4983(19) . ?
C14 C15 1.4188(19) . ?
C15 C16 1.3895(19) . ?
C15 H15 0.9500 . ?
C16 C17 1.4405(19) . ?
C17 C18 1.3859(19) . ?
C17 C34 1.502(2) . ?
C18 C19 1.451(2) . ?
C18 C36 1.4956(19) . ?
C20 C21 1.531(2) . ?
C20 H20A 0.9900 . ?
C20 H20B 0.9900 . ?
C21 H21A 0.9800 . ?
C21 H21B 0.9800 . ?
C21 H21C 0.9800 . ?
C22 C23 1.531(2) . ?
C22 H22A 0.9900 . ?
C22 H22B 0.9900 . ?
C23 H23A 0.9800 . ?
C23 H23B 0.9800 . ?
C23 H23C 0.9800 . ?
C24 H24A 0.9800 . ?
C24 H24B 0.9800 . ?
C24 H24C 0.9800 . ?
C25 C26 1.539(2) . ?
C25 H25A 0.9900 . ?
C25 H25B 0.9900 . ?
C26 C27 1.508(2) . ?
C26 H26A 0.9900 . ?
C26 H26B 0.9900 . ?
C28 H28A 0.9800 . ?
C28 H28B 0.9800 . ?
C28 H28C 0.9800 . ?
C29 C30 1.538(2) . ?
C29 H29A 0.9900 . ?
C29 H29B 0.9900 . ?
C30 C31 1.503(2) . ?
C30 H30A 0.9900 . ?
C30 H30B 0.9900 . ?
C32 H32A 0.9800 . ?
C32 H32B 0.9800 . ?
C32 H32C 0.9800 . ?
C33 H33A 0.9800 . ?
C33 H33B 0.9800 . ?
C33 H33C 0.9800 . ?
C34 C35 1.530(2) . ?
C34 H34A 0.9900 . ?
C34 H34B 0.9900 . ?
C35 H35A 0.9800 . ?
C35 H35B 0.9800 . ?
C35 H35C 0.9800 . ?
C36 C37 1.531(2) . ?
C36 H36A 0.9900 . ?
C36 H36B 0.9900 . ?
C37 H37A 0.9800 . ?
C37 H37B 0.9800 . ?
C37 H37C 0.9800 . ?

loop_
_geom_hbond_atom_site_label_D
_geom_hbond_atom_site_label_H
_geom_hbond_atom_site_label_A
_geom_hbond_distance_DH
_geom_hbond_distance_HA
_geom_hbond_distance_DA
_geom_hbond_angle_DHA
_geom_hbond_site_symmetry_A
O2 H1W O6 0.846(14) 1.893(15) 2.7347(15) 173.3(19) 2_666
O2 H2W O1 0.830(15) 1.952(15) 2.7672(15) 167.1(19) 2_666

loop_
_geom_torsion_atom_site_label_1
_geom_torsion_atom_site_label_2
_geom_torsion_atom_site_label_3
_geom_torsion_atom_site_label_4
_geom_torsion
_geom_torsion_site_symmetry_1
_geom_torsion_site_symmetry_2
_geom_torsion_site_symmetry_3
_geom_torsion_site_symmetry_4
_geom_torsion_publ_flag
C4 N1 C1 C2 -3.61(16) . . . . ?
Zn1 N1 C1 C2 178.01(9) . . . . ?
C4 N1 C1 C19 169.72(12) . . . . ?
Zn1 N1 C1 C19 -8.66(15) . . . . ?
N1 C1 C2 C3 2.65(16) . . . . ?
C19 C1 C2 C3 -167.98(16) . . . . ?
N1 C1 C2 C20 -176.89(14) . . . . ?
C19 C1 C2 C20 12.5(3) . . . . ?
C1 C2 C3 C4 -0.71(15) . . . . ?
C20 C2 C3 C4 178.85(14) . . . . ?
C1 C2 C3 C22 174.67(14) . . . . ?
C20 C2 C3 C22 -5.8(2) . . . . ?
C1 N1 C4 C5 -170.95(13) . . . . ?
Zn1 N1 C4 C5 7.2(2) . . . . ?
C1 N1 C4 C3 3.12(16) . . . . ?
Zn1 N1 C4 C3 -178.75(10) . . . . ?
C2 C3 C4 N1 -1.37(16) . . . . ?
C22 C3 C4 N1 -176.95(13) . . . . ?
C2 C3 C4 C5 171.69(15) . . . . ?
C22 C3 C4 C5 -3.9(2) . . . . ?
N1 C4 C5 C6 2.4(2) . . . . ?
C3 C4 C5 C6 -170.02(15) . . . . ?
C9 N2 C6 C5 178.96(13) . . . . ?
Zn1 N2 C6 C5 -13.0(2) . . . . ?
C9 N2 C6 C7 0.66(15) . . . . ?
Zn1 N2 C6 C7 168.68(9) . . . . ?
C4 C5 C6 N2 0.8(2) . . . . ?
C4 C5 C6 C7 178.82(14) . . . . ?
N2 C6 C7 C8 -0.30(16) . . . . ?
C5 C6 C7 C8 -178.54(13) . . . . ?
N2 C6 C7 C24 178.84(13) . . . . ?
C5 C6 C7 C24 0.6(2) . . . . ?
C6 C7 C8 C9 -0.17(15) . . . . ?
C24 C7 C8 C9 -179.28(14) . . . . ?
C6 C7 C8 C25 -179.46(13) . . . . ?
C24 C7 C8 C25 1.4(2) . . . . ?
C6 N2 C9 C8 -0.78(15) . . . . ?
Zn1 N2 C9 C8 -169.06(9) . . . . ?
C6 N2 C9 C10 178.77(12) . . . . ?
Zn1 N2 C9 C10 10.49(19) . . . . ?
C7 C8 C9 N2 0.59(16) . . . . ?
C25 C8 C9 N2 179.85(13) . . . . ?
C7 C8 C9 C10 -178.93(13) . . . . ?
C25 C8 C9 C10 0.3(2) . . . . ?
N2 C9 C10 O1 -166.12(13) . . . . ?
C8 C9 C10 O1 13.4(2) . . . . ?
N2 C9 C10 C11 16.3(2) . . . . ?
C8 C9 C10 C11 -164.27(13) . . . . ?
C14 N3 C11 C12 0.03(15) . . . . ?
Zn1 N3 C11 C12 169.33(9) . . . . ?
C14 N3 C11 C10 178.09(12) . . . . ?
Zn1 N3 C11 C10 -12.61(18) . . . . ?
O1 C10 C11 N3 167.22(13) . . . . ?
C9 C10 C11 N3 -15.2(2) . . . . ?
O1 C10 C11 C12 -15.1(2) . . . . ?
C9 C10 C11 C12 162.53(13) . . . . ?
N3 C11 C12 C13 0.24(15) . . . . ?
C10 C11 C12 C13 -177.68(13) . . . . ?
N3 C11 C12 C29 -179.89(13) . . . . ?
C10 C11 C12 C29 2.2(2) . . . . ?
C11 C12 C13 C14 -0.40(15) . . . . ?
C29 C12 C13 C14 179.72(13) . . . . ?
C11 C12 C13 C33 -179.78(14) . . . . ?
C29 C12 C13 C33 0.3(2) . . . . ?
C11 N3 C14 C15 -179.05(13) . . . . ?
Zn1 N3 C14 C15 11.8(2) . . . . ?
C11 N3 C14 C13 -0.29(15) . . . . ?
Zn1 N3 C14 C13 -169.43(9) . . . . ?
C12 C13 C14 N3 0.44(16) . . . . ?
C33 C13 C14 N3 179.84(13) . . . . ?
C12 C13 C14 C15 179.16(13) . . . . ?
C33 C13 C14 C15 -1.4(2) . . . . ?
N3 C14 C15 C16 -0.6(2) . . . . ?
C13 C14 C15 C16 -179.10(14) . . . . ?
C19 N4 C16 C15 174.02(13) . . . . ?
Zn1 N4 C16 C15 -12.0(2) . . . . ?
C19 N4 C16 C17 -1.74(16) . . . . ?
Zn1 N4 C16 C17 172.24(10) . . . . ?
C14 C15 C16 N4 0.3(2) . . . . ?
C14 C15 C16 C17 174.84(14) . . . . ?
N4 C16 C17 C18 0.69(15) . . . . ?
C15 C16 C17 C18 -174.31(15) . . . . ?
N4 C16 C17 C34 179.62(13) . . . . ?
C15 C16 C17 C34 4.6(2) . . . . ?
C16 C17 C18 C19 0.51(15) . . . . ?
C34 C17 C18 C19 -178.39(13) . . . . ?
C16 C17 C18 C36 -173.65(13) . . . . ?
C34 C17 C18 C36 7.4(2) . . . . ?
C16 N4 C19 C18 2.07(16) . . . . ?
Zn1 N4 C19 C18 -172.72(9) . . . . ?
C16 N4 C19 C1 -171.41(11) . . . . ?
Zn1 N4 C19 C1 13.80(16) . . . . ?
C17 C18 C19 N4 -1.60(16) . . . . ?
C36 C18 C19 N4 172.52(13) . . . . ?
C17 C18 C19 C1 169.25(16) . . . . ?
C36 C18 C19 C1 -16.6(3) . . . . ?
N1 C1 C19 N4 -3.12(17) . . . . ?
C2 C1 C19 N4 167.36(16) . . . . ?
N1 C1 C19 C18 -173.82(16) . . . . ?
C2 C1 C19 C18 -3.3(3) . . . . ?
C3 C2 C20 C21 88.22(18) . . . . ?
C1 C2 C20 C21 -92.33(18) . . . . ?
C2 C3 C22 C23 -98.76(18) . . . . ?
C4 C3 C22 C23 75.86(18) . . . . ?
C7 C8 C25 C26 87.28(17) . . . . ?
C9 C8 C25 C26 -91.85(17) . . . . ?
C8 C25 C26 C27 -177.94(13) . . . . ?
C28 O3 C27 O4 4.0(2) . . . . ?
C28 O3 C27 C26 -175.02(15) . . . . ?
C25 C26 C27 O4 126.42(17) . . . . ?
C25 C26 C27 O3 -54.62(18) . . . . ?
C13 C12 C29 C30 -87.32(17) . . . . ?
C11 C12 C29 C30 92.82(17) . . . . ?
C12 C29 C30 C31 -176.76(12) . . . . ?
C32 O5 C31 O6 1.5(2) . . . . ?
C32 O5 C31 C30 179.83(14) . . . . ?
C29 C30 C31 O6 67.61(19) . . . . ?
C29 C30 C31 O5 -110.66(14) . . . . ?
C18 C17 C34 C35 -92.10(18) . . . . ?
C16 C17 C34 C35 89.19(17) . . . . ?
C17 C18 C36 C37 97.85(17) . . . . ?
C19 C18 C36 C37 -75.10(18) . . . . ?
